data_7021149
loop_
_publ_author_name
'Cai, Yudong'
'Shi, Yian'

_publ_section_title
;
 Synthesis and X-ray characterization of novel palladium(II) complexes
 with tunable chiral anionic counterions.
;
_journal_issue 15
_journal_name_full 'Dalton transactions (Cambridge, England : 2003)'
_journal_page_first 5232
_journal_page_last 5236
_journal_paper_doi 10.1039/c3dt00007a
_journal_volume 42
_journal_year 2013
_chemical_formula_moiety 'C26 H36 N2 O2 Pd, C H Cl3'
_chemical_formula_sum 'C27 H37 Cl3 N2 O2 Pd'
_chemical_formula_weight 634.34
_chemical_name_systematic
;
?
;
_space_group_IT_number 19
_symmetry_cell_setting orthorhombic
_symmetry_space_group_name_Hall 'P 2ac 2ab'
_symmetry_space_group_name_H-M 'P 21 21 21'
_atom_sites_solution_hydrogens geom
_atom_sites_solution_primary direct
_atom_sites_solution_secondary difmap
_audit_creation_method SHELXL-97
_cell_angle_alpha 90.00
_cell_angle_beta 90.00
_cell_angle_gamma 90.00
_cell_formula_units_Z 4
_cell_length_a 9.8418(15)
_cell_length_b 11.4447(18)
_cell_length_c 24.284(4)
_cell_measurement_reflns_used 7923
_cell_measurement_temperature 173(2)
_cell_measurement_theta_max 27.48
_cell_measurement_theta_min 1.68
_cell_volume 2735.3(7)
_computing_cell_refinement 'CrystalClear (Rigaku Inc., 2007)'
_computing_data_collection 'CrystalClear (Rigaku Inc., 2007)'
_computing_data_reduction 'CrystalClear (Rigaku Inc., 2007)'
_computing_molecular_graphics 'XP in Siemens SHELXTL (Sheldrick, 2008)'
_computing_publication_material 'SHELX97 (Sheldrick, 2008)'
_computing_structure_refinement 'SHELXL-97 (Sheldrick, 2008)'
_computing_structure_solution 'SHELXS-97 (Sheldrick, 2008)'
_diffrn_ambient_temperature 173(2)
_diffrn_measured_fraction_theta_full 0.999
_diffrn_measured_fraction_theta_max 0.999
_diffrn_measurement_device_type 'MM007-HF CCD(Saturn 724+)'
_diffrn_measurement_method '\w scans at fixed \c = 45\%'
_diffrn_radiation_monochromator Confocal
_diffrn_radiation_source 'rotating anode'
_diffrn_radiation_type MoK\a
_diffrn_radiation_wavelength 0.71073
_diffrn_reflns_av_R_equivalents 0.0546
_diffrn_reflns_av_sigmaI/netI 0.0577
_diffrn_reflns_limit_h_max 12
_diffrn_reflns_limit_h_min -12
_diffrn_reflns_limit_k_max 14
_diffrn_reflns_limit_k_min -14
_diffrn_reflns_limit_l_max 31
_diffrn_reflns_limit_l_min -31
_diffrn_reflns_number 17508
_diffrn_reflns_theta_full 27.48
_diffrn_reflns_theta_max 27.48
_diffrn_reflns_theta_min 1.68
_exptl_absorpt_coefficient_mu 0.999
_exptl_absorpt_correction_T_max 0.9425
_exptl_absorpt_correction_T_min 0.8406
_exptl_absorpt_correction_type multi-scan
_exptl_absorpt_process_details 'CrystalClear (Rigaku Inc., 2007)'
_exptl_crystal_colour red
_exptl_crystal_density_diffrn 1.540
_exptl_crystal_density_method 'not measured'
_exptl_crystal_description rod
_exptl_crystal_F_000 1304
_exptl_crystal_size_max 0.18
_exptl_crystal_size_mid 0.08
_exptl_crystal_size_min 0.06
_refine_diff_density_max 0.797
_refine_diff_density_min -0.378
_refine_diff_density_rms 0.093
_refine_ls_abs_structure_details 'Flack H D (1983), Acta Cryst. A39, 876-881'
_refine_ls_abs_structure_Flack 0.00(4)
_refine_ls_extinction_method none
_refine_ls_goodness_of_fit_ref 1.138
_refine_ls_hydrogen_treatment constr
_refine_ls_matrix_type full
_refine_ls_number_parameters 320
_refine_ls_number_reflns 6166
_refine_ls_number_restraints 0
_refine_ls_restrained_S_all 1.138
_refine_ls_R_factor_all 0.0590
_refine_ls_R_factor_gt 0.0514
_refine_ls_shift/su_max 0.001
_refine_ls_shift/su_mean 0.000
_refine_ls_structure_factor_coef Fsqd
_refine_ls_weighting_details 'calc w=1/[\s^2^(Fo^2^)+(0.0231P)^2^+3.7941P] where P=(Fo^2^+2Fc^2^)/3'
_refine_ls_weighting_scheme calc
_refine_ls_wR_factor_gt 0.0919
_refine_ls_wR_factor_ref 0.0951
_reflns_number_gt 5607
_reflns_number_total 6166
_reflns_threshold_expression >2sigma(I)
_cod_data_source_file c3dt00007a.txt
_cod_data_source_block mx1321
_cod_depositor_comments 'Adding full bibliography for 7021143--7021149.cif.'
_cod_original_cell_volume 2735.2(7)
_cod_original_sg_symbol_H-M P2(1)2(1)2(1)
_cod_database_code 7021149

loop_
_symmetry_equiv_pos_as_xyz
'x, y, z'
'-x+1/2, -y, z+1/2'
'-x, y+1/2, -z+1/2'
'x+1/2, -y+1/2, -z'

loop_
_atom_site_label
_atom_site_type_symbol
_atom_site_fract_x
_atom_site_fract_y
_atom_site_fract_z
_atom_site_U_iso_or_equiv
_atom_site_adp_type
_atom_site_occupancy
_atom_site_symmetry_multiplicity
_atom_site_calc_flag
_atom_site_refinement_flags
Pd1 Pd 0.05890(3) 0.64788(3) 0.999200(16) 0.02008(8) Uani 1 1 d .
Cl1 Cl 0.19659(15) 0.17095(13) 1.06082(7) 0.0449(4) Uani 1 1 d .
Cl2 Cl 0.43480(17) 0.31720(13) 1.05085(7) 0.0522(4) Uani 1 1 d .
Cl3 Cl 0.33952(19) 0.24415(16) 1.15818(7) 0.0578(4) Uani 1 1 d .
O1 O 0.1368(3) 0.7526(3) 0.94015(13) 0.0238(7) Uani 1 1 d .
O2 O 0.0382(3) 0.5063(3) 0.95068(13) 0.0241(7) Uani 1 1 d .
N1 N -0.0118(4) 0.5513(4) 1.06539(16) 0.0276(10) Uani 1 1 d .
N2 N 0.0686(5) 0.7857(4) 1.05360(16) 0.0291(9) Uani 1 1 d .
C1 C 0.0649(5) 0.7508(4) 0.89243(19) 0.0187(9) Uani 1 1 d .
C2 C -0.0116(5) 0.8492(5) 0.87781(19) 0.0289(11) Uani 1 1 d .
H2 H -0.0087 0.9177 0.8998 0.035 Uiso 1 1 calc R
C3 C -0.0916(5) 0.8454(5) 0.8308(2) 0.0299(11) Uani 1 1 d .
H3 H -0.1419 0.9129 0.8206 0.036 Uiso 1 1 calc R
C4 C -0.1002(5) 0.7456(5) 0.7980(2) 0.0263(11) Uani 1 1 d .
C5 C -0.1961(5) 0.7435(5) 0.7493(2) 0.0354(13) Uani 1 1 d .
H5A H -0.1772 0.8124 0.7259 0.042 Uiso 1 1 calc R
H5B H -0.2903 0.7510 0.7631 0.042 Uiso 1 1 calc R
C6 C -0.1871(6) 0.6347(6) 0.7139(2) 0.0413(14) Uani 1 1 d .
H6A H -0.1106 0.6428 0.6877 0.050 Uiso 1 1 calc R
H6B H -0.2718 0.6263 0.6923 0.050 Uiso 1 1 calc R
C7 C -0.1660(5) 0.5263(5) 0.7489(2) 0.0329(12) Uani 1 1 d .
H7A H -0.1654 0.4560 0.7252 0.039 Uiso 1 1 calc R
H7B H -0.2412 0.5185 0.7757 0.039 Uiso 1 1 calc R
C8 C -0.0315(5) 0.5368(5) 0.7791(2) 0.0301(12) Uani 1 1 d .
H8A H 0.0436 0.5336 0.7521 0.036 Uiso 1 1 calc R
H8B H -0.0212 0.4696 0.8044 0.036 Uiso 1 1 calc R
C9 C -0.0207(4) 0.6494(4) 0.81194(17) 0.0214(9) Uani 1 1 d .
C10 C 0.0679(5) 0.6541(4) 0.85795(17) 0.0209(9) Uani 1 1 d .
C11 C 0.1640(4) 0.5578(4) 0.86940(17) 0.0191(9) Uani 1 1 d .
C12 C 0.2761(5) 0.5378(4) 0.83502(17) 0.0188(9) Uani 1 1 d .
C13 C 0.3032(5) 0.6186(4) 0.78690(18) 0.0266(11) Uani 1 1 d .
H13B H 0.2994 0.7003 0.8001 0.032 Uiso 1 1 calc R
H13A H 0.2297 0.6084 0.7595 0.032 Uiso 1 1 calc R
C14 C 0.4392(5) 0.5989(5) 0.75851(19) 0.0314(11) Uani 1 1 d .
H14A H 0.4377 0.6366 0.7218 0.038 Uiso 1 1 calc R
H14B H 0.5120 0.6361 0.7805 0.038 Uiso 1 1 calc R
C15 C 0.4704(5) 0.4714(5) 0.7518(2) 0.0325(13) Uani 1 1 d .
H15B H 0.5574 0.4620 0.7318 0.039 Uiso 1 1 calc R
H15A H 0.3979 0.4335 0.7298 0.039 Uiso 1 1 calc R
C16 C 0.4801(5) 0.4142(5) 0.8074(2) 0.0305(12) Uani 1 1 d .
H16B H 0.5647 0.4403 0.8256 0.037 Uiso 1 1 calc R
H16A H 0.4861 0.3285 0.8023 0.037 Uiso 1 1 calc R
C17 C 0.3611(5) 0.4413(4) 0.84450(18) 0.0215(10) Uani 1 1 d .
C18 C 0.3337(5) 0.3677(4) 0.88888(19) 0.0247(10) Uani 1 1 d .
H18 H 0.3892 0.3010 0.8948 0.030 Uiso 1 1 calc R
C19 C 0.2275(5) 0.3902(4) 0.92445(19) 0.0248(11) Uani 1 1 d .
H19 H 0.2119 0.3397 0.9548 0.030 Uiso 1 1 calc R
C20 C 0.1424(5) 0.4867(4) 0.91618(18) 0.0185(10) Uani 1 1 d .
C21 C -0.0610(8) 0.6411(6) 1.1051(2) 0.0543(17) Uani 1 1 d .
H21A H -0.1516 0.6690 1.0933 0.065 Uiso 1 1 calc R
H21B H -0.0711 0.6049 1.1419 0.065 Uiso 1 1 calc R
C22 C 0.0285(7) 0.7377(6) 1.1091(3) 0.054(2) Uani 1 1 d .
H22A H 0.1113 0.7134 1.1292 0.065 Uiso 1 1 calc R
H22B H -0.0159 0.8003 1.1307 0.065 Uiso 1 1 calc R
C23 C -0.1270(7) 0.4737(7) 1.0538(3) 0.061(2) Uani 1 1 d .
H23B H -0.2054 0.5204 1.0422 0.091 Uiso 1 1 calc R
H23C H -0.1502 0.4296 1.0870 0.091 Uiso 1 1 calc R
H23A H -0.1022 0.4193 1.0243 0.091 Uiso 1 1 calc R
C24 C 0.0978(7) 0.4794(6) 1.0863(3) 0.056(2) Uani 1 1 d .
H24A H 0.1221 0.4204 1.0587 0.084 Uiso 1 1 calc R
H24C H 0.0686 0.4406 1.1202 0.084 Uiso 1 1 calc R
H24B H 0.1770 0.5287 1.0940 0.084 Uiso 1 1 calc R
C25 C 0.2067(5) 0.8342(5) 1.0583(2) 0.0371(13) Uani 1 1 d .
H25B H 0.2696 0.7725 1.0699 0.056 Uiso 1 1 calc R
H25C H 0.2071 0.8973 1.0856 0.056 Uiso 1 1 calc R
H25A H 0.2354 0.8650 1.0225 0.056 Uiso 1 1 calc R
C26 C -0.0268(6) 0.8767(5) 1.0362(2) 0.0443(15) Uani 1 1 d .
H26A H -0.0013 0.9051 0.9996 0.066 Uiso 1 1 calc R
H26C H -0.0242 0.9415 1.0625 0.066 Uiso 1 1 calc R
H26B H -0.1189 0.8442 1.0349 0.066 Uiso 1 1 calc R
C27 C 0.3586(6) 0.2045(5) 1.0886(2) 0.0336(13) Uani 1 1 d .
H27 H 0.4174 0.1334 1.0864 0.040 Uiso 1 1 calc R

loop_
_atom_site_aniso_label
_atom_site_aniso_U_11
_atom_site_aniso_U_22
_atom_site_aniso_U_33
_atom_site_aniso_U_23
_atom_site_aniso_U_13
_atom_site_aniso_U_12
Pd1 0.02056(14) 0.02429(15) 0.01538(13) -0.0019(2) 0.00246(18) 0.00221(14)
Cl1 0.0381(8) 0.0375(8) 0.0592(9) -0.0057(7) -0.0048(7) 0.0003(7)
Cl2 0.0425(8) 0.0460(9) 0.0682(10) 0.0126(8) 0.0086(8) -0.0030(8)
Cl3 0.0627(11) 0.0686(11) 0.0419(9) -0.0050(8) -0.0024(8) 0.0055(10)
O1 0.0260(17) 0.0270(19) 0.0183(17) -0.0014(15) 0.0015(14) -0.0031(16)
O2 0.0289(19) 0.0219(16) 0.0213(16) -0.0045(14) 0.0064(14) -0.0021(15)
N1 0.040(2) 0.027(2) 0.0160(19) 0.0027(18) 0.0033(17) 0.012(2)
N2 0.038(2) 0.029(2) 0.020(2) -0.0051(18) 0.005(2) 0.002(2)
C1 0.018(2) 0.017(2) 0.022(2) 0.0018(18) 0.010(2) -0.002(2)
C2 0.034(3) 0.023(2) 0.030(2) 0.000(2) 0.014(2) -0.001(2)
C3 0.027(3) 0.030(3) 0.032(3) 0.016(2) 0.006(2) 0.007(2)
C4 0.021(2) 0.033(3) 0.026(2) 0.009(2) 0.0026(19) 0.000(2)
C5 0.024(3) 0.045(3) 0.038(3) 0.017(3) -0.007(2) 0.005(3)
C6 0.031(3) 0.064(4) 0.029(3) 0.006(3) -0.010(2) -0.004(3)
C7 0.025(3) 0.040(3) 0.034(3) -0.004(2) -0.003(2) 0.002(3)
C8 0.021(3) 0.038(3) 0.031(3) -0.005(2) -0.006(2) 0.000(2)
C9 0.020(2) 0.026(2) 0.018(2) -0.001(2) 0.0032(16) -0.004(2)
C10 0.022(2) 0.020(2) 0.022(2) -0.0003(19) 0.0054(18) -0.002(2)
C11 0.017(2) 0.024(2) 0.016(2) -0.0011(19) 0.0015(17) -0.003(2)
C12 0.022(2) 0.023(2) 0.012(2) -0.0040(18) 0.0000(17) -0.006(2)
C13 0.023(2) 0.036(3) 0.021(2) 0.006(2) 0.0063(19) -0.003(2)
C14 0.028(3) 0.046(3) 0.020(2) -0.004(2) 0.004(2) -0.011(3)
C15 0.022(3) 0.051(3) 0.024(2) -0.011(2) 0.005(2) -0.005(2)
C16 0.024(3) 0.036(3) 0.031(3) -0.006(2) 0.007(2) 0.005(2)
C17 0.017(2) 0.028(3) 0.020(2) -0.007(2) -0.0036(18) -0.001(2)
C18 0.024(2) 0.018(2) 0.033(2) -0.007(2) -0.007(2) 0.003(2)
C19 0.032(3) 0.022(2) 0.020(2) -0.0003(19) -0.006(2) -0.004(2)
C20 0.022(2) 0.021(2) 0.013(2) -0.0015(19) 0.0053(18) -0.003(2)
C21 0.088(5) 0.046(3) 0.028(3) 0.003(3) 0.023(3) 0.009(4)
C22 0.065(5) 0.068(5) 0.028(3) -0.018(3) 0.015(3) -0.002(4)
C23 0.055(4) 0.092(6) 0.035(3) 0.026(4) -0.003(3) -0.036(4)
C24 0.054(4) 0.052(4) 0.061(4) 0.032(4) 0.007(3) 0.022(4)
C25 0.036(3) 0.037(3) 0.038(3) -0.006(3) -0.008(2) 0.001(3)
C26 0.050(4) 0.044(4) 0.038(3) -0.016(3) -0.002(3) 0.022(3)
C27 0.032(3) 0.028(3) 0.041(3) 0.004(2) -0.001(2) 0.010(2)

loop_
_atom_type_symbol
_atom_type_description
_atom_type_scat_dispersion_real
_atom_type_scat_dispersion_imag
_atom_type_scat_source
C C 0.0033 0.0016 'International Tables Vol C Tables 4.2.6.8 and 6.1.1.4'
H H 0.0000 0.0000 'International Tables Vol C Tables 4.2.6.8 and 6.1.1.4'
N N 0.0061 0.0033 'International Tables Vol C Tables 4.2.6.8 and 6.1.1.4'
O O 0.0106 0.0060 'International Tables Vol C Tables 4.2.6.8 and 6.1.1.4'
Pd Pd -0.9988 1.0072 'International Tables Vol C Tables 4.2.6.8 and 6.1.1.4'
Cl Cl 0.1484 0.1585 'International Tables Vol C Tables 4.2.6.8 and 6.1.1.4'

loop_
_geom_angle_atom_site_label_1
_geom_angle_atom_site_label_2
_geom_angle_atom_site_label_3
_geom_angle
O2 Pd1 O1 95.75(13)
O2 Pd1 N2 174.99(15)
O1 Pd1 N2 89.06(15)
O2 Pd1 N1 89.46(16)
O1 Pd1 N1 174.33(15)
N2 Pd1 N1 85.80(17)
C1 O1 Pd1 113.5(3)
C20 O2 Pd1 115.0(3)
C24 N1 C23 107.4(5)
C24 N1 C21 114.0(5)
C23 N1 C21 106.9(5)
C24 N1 Pd1 108.9(4)
C23 N1 Pd1 115.7(3)
C21 N1 Pd1 104.1(3)
C26 N2 C25 110.3(4)
C26 N2 C22 110.4(5)
C25 N2 C22 108.1(5)
C26 N2 Pd1 109.2(3)
C25 N2 Pd1 112.4(3)
C22 N2 Pd1 106.4(3)
O1 C1 C10 121.0(4)
O1 C1 C2 119.0(4)
C10 C1 C2 120.0(5)
C3 C2 C1 119.3(5)
C3 C2 H2 120.4
C1 C2 H2 120.4
C2 C3 C4 121.9(5)
C2 C3 H3 119.0
C4 C3 H3 119.0
C9 C4 C3 118.4(4)
C9 C4 C5 121.9(5)
C3 C4 C5 119.8(5)
C4 C5 C6 114.8(4)
C4 C5 H5A 108.6
C6 C5 H5A 108.6
C4 C5 H5B 108.6
C6 C5 H5B 108.6
H5A C5 H5B 107.5
C5 C6 C7 111.2(4)
C5 C6 H6A 109.4
C7 C6 H6A 109.4
C5 C6 H6B 109.4
C7 C6 H6B 109.4
H6A C6 H6B 108.0
C6 C7 C8 109.0(4)
C6 C7 H7A 109.9
C8 C7 H7A 109.9
C6 C7 H7B 109.9
C8 C7 H7B 109.9
H7A C7 H7B 108.3
C7 C8 C9 112.5(4)
C7 C8 H8A 109.1
C9 C8 H8A 109.1
C7 C8 H8B 109.1
C9 C8 H8B 109.1
H8A C8 H8B 107.8
C4 C9 C10 120.4(4)
C4 C9 C8 120.3(4)
C10 C9 C8 119.3(4)
C1 C10 C9 119.5(4)
C1 C10 C11 119.6(4)
C9 C10 C11 120.9(4)
C12 C11 C20 120.2(4)
C12 C11 C10 120.9(4)
C20 C11 C10 118.9(4)
C11 C12 C17 120.0(4)
C11 C12 C13 119.9(4)
C17 C12 C13 120.2(4)
C12 C13 C14 114.4(4)
C12 C13 H13B 108.7
C14 C13 H13B 108.7
C12 C13 H13A 108.7
C14 C13 H13A 108.7
H13B C13 H13A 107.6
C15 C14 C13 111.9(4)
C15 C14 H14A 109.2
C13 C14 H14A 109.2
C15 C14 H14B 109.2
C13 C14 H14B 109.2
H14A C14 H14B 107.9
C14 C15 C16 109.8(4)
C14 C15 H15B 109.7
C16 C15 H15B 109.7
C14 C15 H15A 109.7
C16 C15 H15A 109.7
H15B C15 H15A 108.2
C15 C16 C17 113.4(4)
C15 C16 H16B 108.9
C17 C16 H16B 108.9
C15 C16 H16A 108.9
C17 C16 H16A 108.9
H16B C16 H16A 107.7
C18 C17 C12 119.1(4)
C18 C17 C16 119.2(4)
C12 C17 C16 121.7(4)
C19 C18 C17 121.2(4)
C19 C18 H18 119.4
C17 C18 H18 119.4
C18 C19 C20 120.7(5)
C18 C19 H19 119.7
C20 C19 H19 119.7
O2 C20 C19 119.9(4)
O2 C20 C11 121.4(4)
C19 C20 C11 118.6(4)
C22 C21 N1 112.3(5)
C22 C21 H21A 109.1
N1 C21 H21A 109.1
C22 C21 H21B 109.1
N1 C21 H21B 109.1
H21A C21 H21B 107.9
C21 C22 N2 112.7(5)
C21 C22 H22A 109.0
N2 C22 H22A 109.0
C21 C22 H22B 109.0
N2 C22 H22B 109.0
H22A C22 H22B 107.8
N1 C23 H23B 109.5
N1 C23 H23C 109.5
H23B C23 H23C 109.5
N1 C23 H23A 109.5
H23B C23 H23A 109.5
H23C C23 H23A 109.5
N1 C24 H24A 109.5
N1 C24 H24C 109.5
H24A C24 H24C 109.5
N1 C24 H24B 109.5
H24A C24 H24B 109.5
H24C C24 H24B 109.5
N2 C25 H25B 109.5
N2 C25 H25C 109.5
H25B C25 H25C 109.5
N2 C25 H25A 109.5
H25B C25 H25A 109.5
H25C C25 H25A 109.5
N2 C26 H26A 109.5
N2 C26 H26C 109.5
H26A C26 H26C 109.5
N2 C26 H26B 109.5
H26A C26 H26B 109.5
H26C C26 H26B 109.5
Cl2 C27 Cl3 111.0(3)
Cl2 C27 Cl1 110.2(3)
Cl3 C27 Cl1 109.0(3)
Cl2 C27 H27 108.9
Cl3 C27 H27 108.9
Cl1 C27 H27 108.9

loop_
_geom_bond_atom_site_label_1
_geom_bond_atom_site_label_2
_geom_bond_distance
Pd1 O2 2.013(3)
Pd1 O1 2.020(3)
Pd1 N2 2.060(4)
Pd1 N1 2.071(4)
Cl1 C27 1.774(6)
Cl2 C27 1.752(6)
Cl3 C27 1.759(6)
O1 C1 1.358(6)
O2 C20 1.343(5)
N1 C24 1.448(7)
N1 C23 1.467(8)
N1 C21 1.491(7)
N2 C26 1.465(7)
N2 C25 1.472(7)
N2 C22 1.507(7)
C1 C10 1.388(6)
C1 C2 1.400(7)
C2 C3 1.388(7)
C2 H2 0.9500
C3 C4 1.395(7)
C3 H3 0.9500
C4 C9 1.392(7)
C4 C5 1.513(7)
C5 C6 1.515(8)
C5 H5A 0.9900
C5 H5B 0.9900
C6 C7 1.518(7)
C6 H6A 0.9900
C6 H6B 0.9900
C7 C8 1.518(7)
C7 H7A 0.9900
C7 H7B 0.9900
C8 C9 1.519(7)
C8 H8A 0.9900
C8 H8B 0.9900
C9 C10 1.418(6)
C10 C11 1.479(6)
C11 C12 1.403(6)
C11 C20 1.414(6)
C12 C17 1.404(6)
C12 C13 1.514(6)
C13 C14 1.523(7)
C13 H13B 0.9900
C13 H13A 0.9900
C14 C15 1.500(7)
C14 H14A 0.9900
C14 H14B 0.9900
C15 C16 1.504(7)
C15 H15B 0.9900
C15 H15A 0.9900
C16 C17 1.510(6)
C16 H16B 0.9900
C16 H16A 0.9900
C17 C18 1.393(7)
C18 C19 1.381(7)
C18 H18 0.9500
C19 C20 1.401(7)
C19 H19 0.9500
C21 C22 1.417(10)
C21 H21A 0.9900
C21 H21B 0.9900
C22 H22A 0.9900
C22 H22B 0.9900
C23 H23B 0.9800
C23 H23C 0.9800
C23 H23A 0.9800
C24 H24A 0.9800
C24 H24C 0.9800
C24 H24B 0.9800
C25 H25B 0.9800
C25 H25C 0.9800
C25 H25A 0.9800
C26 H26A 0.9800
C26 H26C 0.9800
C26 H26B 0.9800
C27 H27 1.0000

loop_
_geom_torsion_atom_site_label_1
_geom_torsion_atom_site_label_2
_geom_torsion_atom_site_label_3
_geom_torsion_atom_site_label_4
_geom_torsion
O2 Pd1 O1 C1 48.5(3)
N2 Pd1 O1 C1 -130.0(3)
N1 Pd1 O1 C1 -154.8(15)
O1 Pd1 O2 C20 41.4(3)
N2 Pd1 O2 C20 -155.2(18)
N1 Pd1 O2 C20 -136.3(3)
O2 Pd1 N1 C24 79.4(4)
O1 Pd1 N1 C24 -77.3(17)
N2 Pd1 N1 C24 -102.2(4)
O2 Pd1 N1 C23 -41.6(5)
O1 Pd1 N1 C23 161.6(14)
N2 Pd1 N1 C23 136.7(5)
O2 Pd1 N1 C21 -158.6(4)
O1 Pd1 N1 C21 44.7(17)
N2 Pd1 N1 C21 19.8(4)
O2 Pd1 N2 C26 -97.0(19)
O1 Pd1 N2 C26 66.4(4)
N1 Pd1 N2 C26 -115.9(4)
O2 Pd1 N2 C25 140.3(18)
O1 Pd1 N2 C25 -56.3(4)
N1 Pd1 N2 C25 121.3(4)
O2 Pd1 N2 C22 22(2)
O1 Pd1 N2 C22 -174.4(4)
N1 Pd1 N2 C22 3.2(4)
Pd1 O1 C1 C10 -72.1(5)
Pd1 O1 C1 C2 108.9(4)
O1 C1 C2 C3 -176.3(4)
C10 C1 C2 C3 4.7(7)
C1 C2 C3 C4 1.2(7)
C2 C3 C4 C9 -3.1(7)
C2 C3 C4 C5 175.9(5)
C9 C4 C5 C6 -6.3(7)
C3 C4 C5 C6 174.7(5)
C4 C5 C6 C7 38.6(6)
C5 C6 C7 C8 -62.6(6)
C6 C7 C8 C9 53.9(6)
C3 C4 C9 C10 -0.8(7)
C5 C4 C9 C10 -179.8(4)
C3 C4 C9 C8 177.1(4)
C5 C4 C9 C8 -1.9(7)
C7 C8 C9 C4 -22.5(6)
C7 C8 C9 C10 155.4(4)
O1 C1 C10 C9 172.5(4)
C2 C1 C10 C9 -8.5(7)
O1 C1 C10 C11 -7.9(7)
C2 C1 C10 C11 171.1(4)
C4 C9 C10 C1 6.6(6)
C8 C9 C10 C1 -171.3(4)
C4 C9 C10 C11 -173.0(4)
C8 C9 C10 C11 9.1(6)
C1 C10 C11 C12 -109.8(5)
C9 C10 C11 C12 69.7(6)
C1 C10 C11 C20 69.3(6)
C9 C10 C11 C20 -111.1(5)
C20 C11 C12 C17 5.1(7)
C10 C11 C12 C17 -175.8(4)
C20 C11 C12 C13 -176.5(4)
C10 C11 C12 C13 2.7(6)
C11 C12 C13 C14 170.8(4)
C17 C12 C13 C14 -10.7(6)
C12 C13 C14 C15 41.9(6)
C13 C14 C15 C16 -61.8(6)
C14 C15 C16 C17 49.7(6)
C11 C12 C17 C18 -1.2(7)
C13 C12 C17 C18 -179.6(4)
C11 C12 C17 C16 177.9(4)
C13 C12 C17 C16 -0.5(7)
C15 C16 C17 C18 159.7(4)
C15 C16 C17 C12 -19.4(7)
C12 C17 C18 C19 -2.0(7)
C16 C17 C18 C19 178.9(4)
C17 C18 C19 C20 1.2(7)
Pd1 O2 C20 C19 110.8(4)
Pd1 O2 C20 C11 -72.9(5)
C18 C19 C20 O2 179.0(4)
C18 C19 C20 C11 2.6(7)
C12 C11 C20 O2 177.9(4)
C10 C11 C20 O2 -1.2(7)
C12 C11 C20 C19 -5.7(7)
C10 C11 C20 C19 175.1(4)
C24 N1 C21 C22 76.4(7)
C23 N1 C21 C22 -165.0(6)
Pd1 N1 C21 C22 -42.2(6)
N1 C21 C22 N2 49.0(8)
C26 N2 C22 C21 90.1(7)
C25 N2 C22 C21 -149.2(6)
Pd1 N2 C22 C21 -28.3(7)
